data_9008079
loop_
_publ_author_name
'Mrose, M. E.'
'Appleman, D. E.'

_publ_section_title
;
 The crystal structures and crystal chemistry of vayrynenite,
 (Mn,Fe)Be(PO4)(OH), and euclase, AlBe(SiO4)(OH)
;
_journal_name_full 'Zeitschrift fur Kristallographie'
_journal_page_first 16
_journal_page_last 36
_journal_paper_doi 10.1524/zkri.1962.117.1.16
_journal_volume 117
_journal_year 1962
_chemical_compound_source 'Villa Rica, Minas Gerais, Brazil'
_chemical_formula_sum 'Al Be H O5 Si'
_chemical_name_mineral Euclase
_space_group_IT_number 14
_symmetry_space_group_name_Hall '-P 2yab'
_symmetry_space_group_name_H-M 'P 1 21/a 1'
_cell_angle_alpha 90
_cell_angle_beta 100.25
_cell_angle_gamma 90
_cell_formula_units_Z 4
_cell_length_a 4.763
_cell_length_b 14.29
_cell_length_c 4.618
_cell_volume 309.300
_database_code_amcsd 0010591
_exptl_crystal_density_diffrn 3.116
_cod_original_formula_sum 'Al Be Si O5 H'
_cod_database_code 9008079

loop_
_space_group_symop_operation_xyz
x,y,z
1/2+x,1/2-y,z
1/2-x,1/2+y,-z
-x,-y,-z

loop_
_atom_site_label
_atom_site_fract_x
_atom_site_fract_y
_atom_site_fract_z
_atom_site_U_iso_or_equiv
_atom_site_type_symbol
_atom_site_attached_hydrogens
Al 0.24900 0.44470 0.95700 0.00127 Al 0
Be 0.17600 0.30000 0.47000 0.00583 Be 0
Si 0.17700 0.10020 0.53900 0.00076 Si 0
O1 0.38000 0.03210 0.76100 0.00228 O 0
O2 0.38000 0.37670 0.65000 0.00266 O 0
O3 0.34600 0.20000 0.52000 0.00253 O 0
O4 0.10000 0.05290 0.21500 0.00342 O 0
O-H 0.15800 0.33240 0.11800 0.00532 O 1

loop_
_cod_changelog_entry_id
_cod_changelog_entry_author
_cod_changelog_entry_date
_cod_changelog_entry_text
1
;cod-tools version 3.8.0
Id: cif_guess_AMCSD_atom_types 9574 2023-05-10 09:00:05Z saulius
;
2023-05-10T18:51:09+03:00
;Derived atom types and hydrogen counts
from atom names that follow the AMCSD naming convention
(Wat == water, O-H == hydroxyl).
;

loop_
_cod_related_entry_id
_cod_related_entry_database
_cod_related_entry_code
1 AMCSD 0010591
